data_7034271
loop_
_publ_author_name
'Zhang, Qing'
'Chen, Jun'
'Wu, Xiao-Yuan'
'Chen, Xu-Lin'
'Yu, Rongmin'
'Lu, Can-Zhong'

_publ_section_title
;
 Outstanding blue delayed fluorescence and significant processing
 stability of cuprous complexes with functional pyridine-pyrazolate
 diimine ligands.
;
_journal_issue 15
_journal_name_full 'Dalton transactions (Cambridge, England : 2003)'
_journal_page_first 6706
_journal_page_last 6710
_journal_paper_doi 10.1039/c5dt00865d
_journal_volume 44
_journal_year 2015
_chemical_formula_moiety 'C52 H43 B Cu F4 N3 O P2'
_chemical_formula_sum 'C52 H43 B Cu F4 N3 O P2'
_chemical_formula_weight 938.18
_chemical_name_systematic
; 
 ? 
;
_space_group_IT_number 9
_symmetry_cell_setting monoclinic
_symmetry_space_group_name_Hall 'C -2yc'
_symmetry_space_group_name_H-M 'C 1 c 1'
_atom_sites_solution_hydrogens geom
_atom_sites_solution_primary direct
_atom_sites_solution_secondary difmap
_audit_creation_method SHELXL-97
_audit_update_record
;
2015-02-04 deposited with the CCDC.
2015-03-04 downloaded from the CCDC.
;
_cell_angle_alpha 90.00
_cell_angle_beta 127.405(3)
_cell_angle_gamma 90.00
_cell_formula_units_Z 4
_cell_length_a 24.905(5)
_cell_length_b 15.045(3)
_cell_length_c 15.151(3)
_cell_measurement_reflns_used 7615
_cell_measurement_temperature 293(2)
_cell_measurement_theta_max 27.4816
_cell_measurement_theta_min 2.6888
_cell_volume 4509.6(16)
_computing_cell_refinement 'CrystalClear (Rigaku Inc., 2008)'
_computing_data_collection 'CrystalClear (Rigaku Inc., 2008)'
_computing_data_reduction 'CrystalClear (Rigaku Inc., 2008)'
_computing_publication_material 'SHELXL-97 (Sheldrick, 1997)'
_computing_structure_refinement 'SHELXL-97 (Sheldrick, 1997)'
_computing_structure_solution 'SHELXS-97 (Sheldrick, 1990)'
_diffrn_ambient_temperature 293(2)
_diffrn_detector_area_resol_mean 28.5714
_diffrn_measured_fraction_theta_full 0.998
_diffrn_measured_fraction_theta_max 0.998
_diffrn_measurement_device_type 'Saturn724+ (2x2 bin mode)'
_diffrn_measurement_method CCD_Profile_fitting
_diffrn_radiation_monochromator 'Graphite Monochromator'
_diffrn_radiation_source 'fine-focus sealed tube'
_diffrn_radiation_type MoK\a
_diffrn_radiation_wavelength 0.71073
_diffrn_reflns_av_R_equivalents 0.0241
_diffrn_reflns_av_sigmaI/netI 0.0395
_diffrn_reflns_limit_h_max 32
_diffrn_reflns_limit_h_min -32
_diffrn_reflns_limit_k_max 19
_diffrn_reflns_limit_k_min -16
_diffrn_reflns_limit_l_max 19
_diffrn_reflns_limit_l_min -19
_diffrn_reflns_number 21594
_diffrn_reflns_theta_full 27.47
_diffrn_reflns_theta_max 27.47
_diffrn_reflns_theta_min 2.69
_exptl_absorpt_coefficient_mu 0.615
_exptl_absorpt_correction_T_max 1.0000
_exptl_absorpt_correction_T_min 0.8514
_exptl_absorpt_correction_type multi-scan
_exptl_absorpt_process_details 'Sphere (Rigaku CrystalClear)'
_exptl_crystal_colour colourless
_exptl_crystal_density_diffrn 1.382
_exptl_crystal_density_meas ?
_exptl_crystal_density_method 'not measured'
_exptl_crystal_description Block
_exptl_crystal_F_000 1936
_exptl_crystal_size_max 0.32
_exptl_crystal_size_mid 0.24
_exptl_crystal_size_min 0.23
_refine_diff_density_max 0.848
_refine_diff_density_min -0.573
_refine_diff_density_rms 0.058
_refine_ls_abs_structure_details 'Flack H D (1983), Acta Cryst. A39, 876-881'
_refine_ls_abs_structure_Flack 0.00
_refine_ls_extinction_method none
_refine_ls_goodness_of_fit_ref 0.949
_refine_ls_hydrogen_treatment mixed
_refine_ls_matrix_type full
_refine_ls_number_parameters 577
_refine_ls_number_reflns 10134
_refine_ls_number_restraints 2
_refine_ls_restrained_S_all 0.949
_refine_ls_R_factor_all 0.0400
_refine_ls_R_factor_gt 0.0379
_refine_ls_shift/su_max 0.001
_refine_ls_shift/su_mean 0.000
_refine_ls_structure_factor_coef Fsqd
_refine_ls_weighting_details 'calc w=1/[\s^2^(Fo^2^)+(0.0810P)^2^+0.0000P] where P=(Fo^2^+2Fc^2^)/3'
_refine_ls_weighting_scheme calc
_refine_ls_wR_factor_gt 0.1045
_refine_ls_wR_factor_ref 0.1061
_reflns_number_gt 9445
_reflns_number_total 10134
_reflns_threshold_expression >2sigma(I)
_cod_data_source_file c5dt00865d2.cif
_cod_data_source_block 2
_cod_depositor_comments
;
The following automatic conversions were performed:

'_exptl_absorpt_correction_type' value 'Multi-scan' changed to
'multi-scan' according to
/usr/data/users/saulius/crontab/automatic-downloads/rss-feeds/RSC/lib/dictionaries/cif_core.dic
dictionary named 'cif_core.dic' version 2.4.2 from 2011-04-26.

'_exptl_crystal_density_meas' value 'not measured' was changed to '?'
- the value is perceived as not measured.

Automatic conversion script
Id: cif_fix_values 3086 2015-02-26 13:12:21Z robertas 

 Adding full bibliography for 7034270--7034274.cif.
;
_cod_original_cell_volume 4509.6(15)
_cod_original_sg_symbol_H-M Cc
_cod_database_code 7034271

loop_
_symmetry_equiv_pos_as_xyz
'x, y, z'
'x, -y, z+1/2'
'x+1/2, y+1/2, z'
'x+1/2, -y+1/2, z+1/2'

loop_
_atom_site_label
_atom_site_type_symbol
_atom_site_fract_x
_atom_site_fract_y
_atom_site_fract_z
_atom_site_U_iso_or_equiv
_atom_site_adp_type
_atom_site_occupancy
_atom_site_symmetry_multiplicity
_atom_site_calc_flag
_atom_site_refinement_flags
Cu1 Cu 0.444858(14) 0.239810(19) 0.420548(19) 0.02349(8) Uani 1 1 d .
P1 P 0.45035(3) 0.35725(4) 0.51913(5) 0.02138(13) Uani 1 1 d .
O1 O 0.37121(9) 0.42289(12) 0.28183(14) 0.0249(4) Uani 1 1 d .
N2 N 0.48357(11) 0.11524(15) 0.50970(17) 0.0278(4) Uani 1 1 d .
F1 F 0.6451(2) 0.15929(19) 1.1994(2) 0.1028(12) Uani 1 1 d .
B1 B 0.6505(2) 0.2185(3) 1.1390(3) 0.0483(9) Uani 1 1 d .
P2 P 0.34228(3) 0.23332(4) 0.24923(5) 0.02081(13) Uani 1 1 d .
C2 C 0.34119(14) 0.24929(17) 0.1286(2) 0.0246(5) Uani 1 1 d .
N1 N 0.47620(12) 0.05197(15) 0.56693(19) 0.0324(5) Uani 1 1 d .
F2 F 0.7111(2) 0.2133(5) 1.1633(4) 0.190(3) Uani 1 1 d .
C3 C 0.37962(13) 0.36381(18) 0.5260(2) 0.0234(5) Uani 1 1 d .
N3 N 0.51953(11) 0.21183(17) 0.40215(18) 0.0299(5) Uani 1 1 d .
F3 F 0.5972(2) 0.2131(3) 1.0320(2) 0.1290(18) Uani 1 1 d .
C4 C 0.52568(13) 0.36006(17) 0.6640(2) 0.0249(5) Uani 1 1 d .
F4 F 0.64922(15) 0.29952(18) 1.1830(3) 0.0980(11) Uani 1 1 d .
C5 C 0.51499(18) 0.3578(2) 0.3279(3) 0.0438(8) Uani 1 1 d .
H5A H 0.4868 0.3686 0.3501 0.066 Uiso 1 1 calc R
H5B H 0.4894 0.3673 0.2494 0.066 Uiso 1 1 calc R
H5C H 0.5529 0.3976 0.3669 0.066 Uiso 1 1 calc R
C9 C 0.41063(12) 0.48958(17) 0.3592(2) 0.0241(5) Uani 1 1 d .
C10 C 0.28511(12) 0.32026(17) 0.23227(18) 0.0229(5) Uani 1 1 d .
C12 C 0.35472(14) 0.28506(19) 0.5357(2) 0.0313(6) Uani 1 1 d .
H12A H 0.3744 0.2314 0.5391 0.038 Uiso 1 1 calc R
C13 C 0.29002(12) 0.13326(17) 0.2078(2) 0.0250(5) Uani 1 1 d .
C14 C 0.34874(14) 0.44281(19) 0.5189(2) 0.0296(5) Uani 1 1 d .
H14A H 0.3649 0.4962 0.5124 0.036 Uiso 1 1 calc R
C15 C 0.29341(15) 0.4434(2) 0.5213(3) 0.0377(6) Uani 1 1 d .
H15A H 0.2728 0.4968 0.5159 0.045 Uiso 1 1 calc R
C16 C 0.23376(14) 0.11859(19) 0.0981(2) 0.0354(6) Uani 1 1 d .
H16A H 0.2236 0.1582 0.0427 0.042 Uiso 1 1 calc R
C17 C 0.52087(13) 0.07590(19) 0.4841(2) 0.0323(6) Uani 1 1 d .
C18 C 0.54154(13) 0.1269(2) 0.4274(2) 0.0342(6) Uani 1 1 d .
C19 C 0.20501(13) 0.4565(2) 0.2210(2) 0.0319(6) Uani 1 1 d .
H19A H 0.1781 0.5017 0.2171 0.038 Uiso 1 1 calc R
C20 C 0.22194(13) 0.30199(18) 0.2063(2) 0.0269(5) Uani 1 1 d .
H20A H 0.2062 0.2438 0.1922 0.032 Uiso 1 1 calc R
C21 C 0.29516(15) 0.3063(2) 0.0417(2) 0.0326(6) Uani 1 1 d .
H21A H 0.2658 0.3401 0.0465 0.039 Uiso 1 1 calc R
C22 C 0.18255(13) 0.3699(2) 0.2013(2) 0.0304(6) Uani 1 1 d .
H22A H 0.1408 0.3569 0.1846 0.036 Uiso 1 1 calc R
C24 C 0.64359(15) 0.3617(2) 0.8824(2) 0.0375(7) Uani 1 1 d .
H24A H 0.6829 0.3612 0.9553 0.045 Uiso 1 1 calc R
C25 C 0.26470(16) -0.0028(2) 0.2609(3) 0.0407(7) Uani 1 1 d .
H25A H 0.2756 -0.0437 0.3154 0.049 Uiso 1 1 calc R
C26 C 0.26751(13) 0.47700(18) 0.2467(2) 0.0280(5) Uani 1 1 d .
H26A H 0.2823 0.5356 0.2584 0.034 Uiso 1 1 calc R
C27 C 0.49145(14) 0.11430(18) 0.7287(2) 0.0317(6) Uani 1 1 d .
C28 C 0.26967(14) 0.3642(2) 0.5318(2) 0.0355(6) Uani 1 1 d .
H28A H 0.2328 0.3642 0.5330 0.043 Uiso 1 1 calc R
C29 C 0.38481(15) 0.0427(2) 0.5840(3) 0.0397(7) Uani 1 1 d .
H29A H 0.3585 0.0125 0.5167 0.048 Uiso 1 1 calc R
C30 C 0.30772(12) 0.40788(17) 0.25462(19) 0.0231(5) Uani 1 1 d .
C31 C 0.64735(14) 0.3537(2) 0.7960(3) 0.0380(7) Uani 1 1 d .
H31A H 0.6893 0.3494 0.8106 0.046 Uiso 1 1 calc R
C32 C 0.45205(12) 0.46870(17) 0.4726(2) 0.0245(5) Uani 1 1 d .
C33 C 0.30073(15) 0.2851(2) 0.5405(3) 0.0389(7) Uani 1 1 d .
H33A H 0.2855 0.2319 0.5496 0.047 Uiso 1 1 calc R
C34 C 0.41086(15) 0.57350(19) 0.3219(2) 0.0310(6) Uani 1 1 d .
H34A H 0.3835 0.5856 0.2462 0.037 Uiso 1 1 calc R
C35 C 0.58260(17) 0.2302(3) 0.3309(3) 0.0497(9) Uani 1 1 d .
H35A H 0.5963 0.2668 0.2983 0.060 Uiso 1 1 calc R
C36 C 0.52244(14) 0.36996(19) 0.7527(2) 0.0294(5) Uani 1 1 d .
H36A H 0.4808 0.3762 0.7388 0.035 Uiso 1 1 calc R
C37 C 0.49308(14) 0.53724(19) 0.5469(2) 0.0308(6) Uani 1 1 d .
H37A H 0.5208 0.5257 0.6228 0.037 Uiso 1 1 calc R
C38 C 0.58155(14) 0.3704(2) 0.8614(2) 0.0340(6) Uani 1 1 d .
H38A H 0.5793 0.3766 0.9201 0.041 Uiso 1 1 calc R
C39 C 0.45190(16) 0.63923(18) 0.3977(3) 0.0357(6) Uani 1 1 d .
H39A H 0.4518 0.6959 0.3732 0.043 Uiso 1 1 calc R
C40 C 0.39975(17) 0.1048(2) 0.7437(3) 0.0444(7) Uani 1 1 d .
H40A H 0.3825 0.1177 0.7822 0.053 Uiso 1 1 calc R
C41 C 0.20834(16) -0.0159(2) 0.1522(3) 0.0423(7) Uani 1 1 d .
H41A H 0.1811 -0.0655 0.1337 0.051 Uiso 1 1 calc R
C42 C 0.58870(14) 0.3518(2) 0.6868(2) 0.0321(6) Uani 1 1 d .
H42A H 0.5916 0.3451 0.6288 0.039 Uiso 1 1 calc R
C43 C 0.29299(16) 0.3128(2) -0.0524(2) 0.0382(7) Uani 1 1 d .
H43A H 0.2628 0.3517 -0.1095 0.046 Uiso 1 1 calc R
C44 C 0.30534(15) 0.07214(19) 0.2886(2) 0.0336(6) Uani 1 1 d .
H44A H 0.3430 0.0811 0.3618 0.040 Uiso 1 1 calc R
C45 C 0.53987(15) 0.2635(2) 0.3550(3) 0.0378(7) Uani 1 1 d .
C46 C 0.38119(17) 0.2048(2) 0.0245(3) 0.0424(7) Uani 1 1 d .
H46A H 0.4099 0.1701 0.0189 0.051 Uiso 1 1 calc R
C47 C 0.33629(18) 0.2608(2) -0.0602(3) 0.0409(7) Uani 1 1 d .
H47A H 0.3346 0.2643 -0.1231 0.049 Uiso 1 1 calc R
C48 C 0.56356(15) 0.1382(2) 0.7778(3) 0.0382(7) Uani 1 1 d .
H48A H 0.5727 0.1215 0.7270 0.057 Uiso 1 1 calc R
H48B H 0.5939 0.1071 0.8468 0.057 Uiso 1 1 calc R
H48C H 0.5699 0.2011 0.7908 0.057 Uiso 1 1 calc R
C49 C 0.49332(15) 0.6200(2) 0.5109(2) 0.0363(6) Uani 1 1 d .
H49A H 0.5212 0.6639 0.5621 0.044 Uiso 1 1 calc R
C52 C 0.38428(15) 0.1993(2) 0.1191(2) 0.0339(6) Uani 1 1 d .
H52A H 0.4156 0.1617 0.1768 0.041 Uiso 1 1 calc R
C53 C 0.53767(15) -0.0124(2) 0.5252(3) 0.0421(8) Uani 1 1 d .
H53A H 0.5628 -0.0534 0.5182 0.051 Uiso 1 1 calc R
C54 C 0.60376(16) 0.1438(3) 0.3557(3) 0.0546(10) Uani 1 1 d .
H54A H 0.6313 0.1209 0.3390 0.066 Uiso 1 1 calc R
C55 C 0.19266(15) 0.0442(2) 0.0714(3) 0.0397(7) Uani 1 1 d .
H55A H 0.1545 0.0355 -0.0015 0.048 Uiso 1 1 calc R
C57 C 0.44943(14) 0.07223(18) 0.6263(2) 0.0317(6) Uani 1 1 d .
C58 C 0.46510(17) 0.1314(2) 0.7863(3) 0.0388(7) Uani 1 1 d .
H58A H 0.4915 0.1610 0.8541 0.047 Uiso 1 1 calc R
C59 C 0.50887(15) -0.0238(2) 0.5772(3) 0.0400(7) Uani 1 1 d .
H59A H 0.5112 -0.0751 0.6137 0.048 Uiso 1 1 calc R
C60 C 0.36054(16) 0.0589(2) 0.6437(3) 0.0439(7) Uani 1 1 d .
H60A H 0.3177 0.0391 0.6168 0.053 Uiso 1 1 calc R
C61 C 0.58400(16) 0.0908(3) 0.4058(3) 0.0471(8) Uani 1 1 d .
H61A H 0.5987 0.0322 0.4248 0.057 Uiso 1 1 calc R

loop_
_atom_site_aniso_label
_atom_site_aniso_U_11
_atom_site_aniso_U_22
_atom_site_aniso_U_33
_atom_site_aniso_U_23
_atom_site_aniso_U_13
_atom_site_aniso_U_12
Cu1 0.01993(14) 0.02617(16) 0.02322(14) -0.00460(13) 0.01252(11) -0.00031(13)
P1 0.0216(3) 0.0229(3) 0.0203(3) -0.0036(2) 0.0131(2) -0.0022(2)
O1 0.0266(8) 0.0260(9) 0.0244(8) -0.0066(7) 0.0168(7) -0.0057(7)
N2 0.0259(11) 0.0254(11) 0.0243(10) -0.0030(8) 0.0111(9) 0.0029(9)
F1 0.176(3) 0.0577(16) 0.0577(15) -0.0073(12) 0.0624(19) -0.0333(19)
B1 0.051(2) 0.041(2) 0.0366(18) 0.0063(15) 0.0181(17) 0.0042(18)
P2 0.0192(3) 0.0202(3) 0.0206(3) -0.0027(2) 0.0109(3) -0.0017(2)
C2 0.0248(13) 0.0244(12) 0.0243(12) -0.0054(9) 0.0148(11) -0.0044(9)
N1 0.0314(11) 0.0248(11) 0.0283(11) -0.0002(9) 0.0116(9) 0.0018(9)
F2 0.100(3) 0.352(8) 0.150(4) -0.104(5) 0.093(3) -0.009(4)
C3 0.0205(11) 0.0292(13) 0.0189(10) -0.0021(9) 0.0111(9) -0.0038(10)
N3 0.0199(10) 0.0410(13) 0.0278(11) -0.0099(10) 0.0140(9) -0.0015(10)
F3 0.151(3) 0.106(3) 0.0429(14) 0.0066(15) 0.0138(17) -0.059(2)
C4 0.0262(12) 0.0255(12) 0.0213(11) -0.0019(9) 0.0136(10) 0.0016(10)
F4 0.0764(19) 0.0436(14) 0.145(3) -0.0168(16) 0.052(2) -0.0068(13)
C5 0.0463(18) 0.051(2) 0.0517(18) -0.0066(16) 0.0388(16) -0.0130(16)
C9 0.0266(12) 0.0239(12) 0.0283(12) -0.0047(9) 0.0199(11) -0.0052(9)
C10 0.0213(11) 0.0257(12) 0.0190(10) 0.0004(9) 0.0108(9) 0.0006(9)
C12 0.0300(14) 0.0249(12) 0.0351(14) 0.0013(11) 0.0178(12) -0.0021(11)
C13 0.0218(12) 0.0230(12) 0.0268(12) -0.0045(9) 0.0129(10) -0.0012(9)
C14 0.0326(13) 0.0298(13) 0.0346(13) 0.0026(11) 0.0246(12) 0.0013(11)
C15 0.0370(15) 0.0435(17) 0.0416(15) 0.0085(12) 0.0285(13) 0.0111(13)
C16 0.0299(14) 0.0273(14) 0.0323(13) -0.0014(11) 0.0102(12) -0.0017(11)
C17 0.0216(12) 0.0353(14) 0.0253(12) -0.0068(11) 0.0066(10) 0.0072(11)
C18 0.0200(12) 0.0487(17) 0.0248(12) -0.0131(11) 0.0090(10) 0.0021(11)
C19 0.0261(13) 0.0361(15) 0.0301(12) -0.0008(11) 0.0152(11) 0.0076(11)
C20 0.0237(11) 0.0304(13) 0.0240(11) 0.0012(10) 0.0132(10) -0.0020(10)
C21 0.0374(14) 0.0348(15) 0.0285(12) 0.0023(11) 0.0216(11) 0.0060(12)
C22 0.0225(12) 0.0402(15) 0.0272(12) 0.0001(11) 0.0145(10) 0.0021(11)
C24 0.0264(13) 0.0423(17) 0.0288(13) -0.0107(11) 0.0090(11) 0.0022(12)
C25 0.0426(16) 0.0332(15) 0.0477(16) 0.0031(13) 0.0282(14) -0.0066(13)
C26 0.0292(13) 0.0234(12) 0.0274(12) -0.0014(9) 0.0151(11) 0.0014(10)
C27 0.0298(13) 0.0245(13) 0.0307(13) 0.0083(10) 0.0131(11) 0.0021(11)
C28 0.0211(12) 0.0524(19) 0.0321(14) 0.0001(12) 0.0158(11) -0.0044(12)
C29 0.0366(15) 0.0313(15) 0.0360(15) 0.0064(12) 0.0143(13) -0.0064(12)
C30 0.0229(11) 0.0267(12) 0.0199(10) 0.0008(9) 0.0131(9) 0.0010(10)
C31 0.0221(13) 0.0430(17) 0.0421(15) -0.0134(13) 0.0160(12) -0.0031(12)
C32 0.0267(12) 0.0254(12) 0.0278(12) -0.0057(9) 0.0198(11) -0.0061(10)
C33 0.0287(14) 0.0464(18) 0.0414(16) -0.0009(13) 0.0212(13) -0.0145(13)
C34 0.0397(14) 0.0280(14) 0.0336(13) -0.0012(11) 0.0265(12) -0.0047(12)
C35 0.0334(17) 0.084(3) 0.0420(18) -0.0167(17) 0.0282(15) -0.0103(17)
C36 0.0239(12) 0.0367(15) 0.0281(12) -0.0038(10) 0.0161(11) 0.0006(11)
C37 0.0348(14) 0.0281(14) 0.0315(13) -0.0096(11) 0.0212(12) -0.0074(11)
C38 0.0298(13) 0.0439(16) 0.0244(12) -0.0073(11) 0.0143(11) 0.0009(12)
C39 0.0489(17) 0.0235(13) 0.0475(16) -0.0030(11) 0.0360(15) -0.0089(12)
C40 0.0493(18) 0.0451(18) 0.0447(17) 0.0134(14) 0.0317(15) 0.0023(15)
C41 0.0384(16) 0.0335(16) 0.0548(18) -0.0145(14) 0.0282(14) -0.0154(13)
C42 0.0275(13) 0.0378(15) 0.0326(13) -0.0063(11) 0.0191(11) -0.0012(11)
C43 0.0471(17) 0.0415(17) 0.0301(14) 0.0063(12) 0.0256(13) 0.0078(14)
C44 0.0335(14) 0.0299(14) 0.0338(14) -0.0031(11) 0.0185(12) -0.0091(11)
C45 0.0261(14) 0.058(2) 0.0315(14) -0.0107(13) 0.0186(12) -0.0046(12)
C46 0.0484(18) 0.053(2) 0.0383(15) -0.0008(14) 0.0329(15) 0.0071(15)
C47 0.0461(18) 0.0527(19) 0.0330(15) -0.0029(13) 0.0287(15) 0.0008(14)
C48 0.0336(15) 0.0312(15) 0.0373(15) -0.0013(11) 0.0150(13) -0.0001(12)
C49 0.0395(16) 0.0337(15) 0.0391(15) -0.0138(11) 0.0257(14) -0.0157(12)
C52 0.0348(14) 0.0389(16) 0.0289(13) 0.0005(11) 0.0199(12) 0.0057(12)
C53 0.0319(14) 0.0309(15) 0.0394(15) -0.0118(12) 0.0091(12) 0.0074(12)
C54 0.0296(15) 0.091(3) 0.0444(18) -0.0191(18) 0.0231(15) 0.0111(17)
C55 0.0296(14) 0.0298(15) 0.0417(16) -0.0127(12) 0.0123(12) -0.0061(12)
C57 0.0316(13) 0.0260(13) 0.0309(13) 0.0072(10) 0.0154(11) 0.0020(11)
C58 0.0453(17) 0.0346(16) 0.0357(15) 0.0095(12) 0.0243(13) 0.0032(13)
C59 0.0363(15) 0.0230(14) 0.0379(15) -0.0048(11) 0.0107(13) 0.0018(11)
C60 0.0384(16) 0.0447(18) 0.0453(17) 0.0108(14) 0.0237(14) -0.0093(14)
C61 0.0337(15) 0.063(2) 0.0413(16) -0.0138(15) 0.0208(14) 0.0106(15)

loop_
_atom_type_symbol
_atom_type_description
_atom_type_scat_dispersion_real
_atom_type_scat_dispersion_imag
_atom_type_scat_source
C C 0.0033 0.0016 'International Tables Vol C Tables 4.2.6.8 and 6.1.1.4'
H H 0.0000 0.0000 'International Tables Vol C Tables 4.2.6.8 and 6.1.1.4'
B B 0.0013 0.0007 'International Tables Vol C Tables 4.2.6.8 and 6.1.1.4'
N N 0.0061 0.0033 'International Tables Vol C Tables 4.2.6.8 and 6.1.1.4'
O O 0.0106 0.0060 'International Tables Vol C Tables 4.2.6.8 and 6.1.1.4'
F F 0.0171 0.0103 'International Tables Vol C Tables 4.2.6.8 and 6.1.1.4'
P P 0.1023 0.0942 'International Tables Vol C Tables 4.2.6.8 and 6.1.1.4'
Cu Cu 0.3201 1.2651 'International Tables Vol C Tables 4.2.6.8 and 6.1.1.4'

loop_
_geom_angle_atom_site_label_1
_geom_angle_atom_site_label_2
_geom_angle_atom_site_label_3
_geom_angle
N3 Cu1 N2 79.23(10)
N3 Cu1 P1 123.02(7)
N2 Cu1 P1 116.02(6)
N3 Cu1 P2 108.20(6)
N2 Cu1 P2 116.03(6)
P1 Cu1 P2 111.14(3)
C4 P1 C32 101.23(12)
C4 P1 C3 104.59(12)
C32 P1 C3 102.78(12)
C4 P1 Cu1 114.66(8)
C32 P1 Cu1 117.86(8)
C3 P1 Cu1 113.92(8)
C30 O1 C9 117.35(19)
C17 N2 N1 105.0(2)
C17 N2 Cu1 109.03(19)
N1 N2 Cu1 144.56(18)
F2 B1 F3 117.3(5)
F2 B1 F1 110.0(5)
F3 B1 F1 110.5(4)
F2 B1 F4 105.8(4)
F3 B1 F4 109.7(4)
F1 B1 F4 102.3(4)
C2 P2 C10 103.16(12)
C2 P2 C13 100.89(12)
C10 P2 C13 102.04(11)
C2 P2 Cu1 117.24(9)
C10 P2 Cu1 111.48(8)
C13 P2 Cu1 119.71(8)
C52 C2 C21 118.6(3)
C52 C2 P2 119.3(2)
C21 C2 P2 121.9(2)
C59 N1 N2 110.8(3)
C59 N1 C57 125.5(3)
N2 N1 C57 122.5(2)
C14 C3 C12 118.6(3)
C14 C3 P1 123.4(2)
C12 C3 P1 117.9(2)
C45 N3 C18 118.6(3)
C45 N3 Cu1 127.5(2)
C18 N3 Cu1 113.2(2)
C42 C4 C36 119.0(2)
C42 C4 P1 118.43(19)
C36 C4 P1 122.6(2)
C34 C9 O1 119.2(2)
C34 C9 C32 121.5(2)
O1 C9 C32 119.2(2)
C30 C10 C20 118.3(2)
C30 C10 P2 118.47(18)
C20 C10 P2 123.0(2)
C3 C12 C33 121.0(3)
C44 C13 C16 119.1(2)
C44 C13 P2 118.99(19)
C16 C13 P2 121.9(2)
C3 C14 C15 120.8(3)
C28 C15 C14 119.6(3)
C13 C16 C55 120.0(3)
N2 C17 C53 111.0(3)
N2 C17 C18 119.4(3)
C53 C17 C18 129.5(3)
N3 C18 C61 122.5(3)
N3 C18 C17 115.9(2)
C61 C18 C17 121.5(3)
C22 C19 C26 120.6(3)
C22 C20 C10 120.6(3)
C2 C21 C43 120.4(3)
C19 C22 C20 120.3(2)
C31 C24 C38 120.2(3)
C41 C25 C44 119.9(3)
C19 C26 C30 118.8(2)
C57 C27 C58 117.4(3)
C57 C27 C48 121.4(3)
C58 C27 C48 121.1(3)
C33 C28 C15 120.0(3)
C60 C29 C57 119.0(3)
O1 C30 C10 116.5(2)
O1 C30 C26 122.1(2)
C10 C30 C26 121.4(2)
C24 C31 C42 120.4(3)
C9 C32 C37 117.0(2)
C9 C32 P1 120.41(19)
C37 C32 P1 122.6(2)
C28 C33 C12 119.9(3)
C39 C34 C9 119.8(3)
C54 C35 C45 119.4(4)
C38 C36 C4 120.0(2)
C49 C37 C32 121.9(3)
C24 C38 C36 120.2(3)
C34 C39 C49 119.7(3)
C60 C40 C58 119.8(3)
C55 C41 C25 120.0(3)
C31 C42 C4 120.3(3)
C47 C43 C21 119.6(3)
C13 C44 C25 120.6(3)
N3 C45 C35 121.3(3)
N3 C45 C5 117.7(3)
C35 C45 C5 121.0(3)
C47 C46 C52 120.5(3)
C46 C47 C43 120.0(3)
C37 C49 C39 120.2(3)
C2 C52 C46 120.8(3)
C59 C53 C17 104.7(3)
C35 C54 C61 119.6(3)
C41 C55 C16 120.4(3)
C27 C57 C29 122.3(3)
C27 C57 N1 118.3(2)
C29 C57 N1 119.2(3)
C40 C58 C27 121.0(3)
N1 C59 C53 108.6(3)
C29 C60 C40 120.3(3)
C54 C61 C18 118.6(3)

loop_
_geom_bond_atom_site_label_1
_geom_bond_atom_site_label_2
_geom_bond_distance
Cu1 N3 2.084(2)
Cu1 N2 2.164(2)
Cu1 P1 2.2636(7)
Cu1 P2 2.2842(7)
P1 C4 1.827(3)
P1 C32 1.830(3)
P1 C3 1.830(3)
O1 C30 1.389(3)
O1 C9 1.395(3)
N2 C17 1.342(4)
N2 N1 1.373(3)
F1 B1 1.341(5)
B1 F2 1.321(6)
B1 F3 1.335(5)
B1 F4 1.399(5)
P2 C2 1.828(3)
P2 C10 1.833(3)
P2 C13 1.833(3)
C2 C52 1.387(4)
C2 C21 1.396(4)
N1 C59 1.353(4)
N1 C57 1.440(4)
C3 C14 1.384(4)
C3 C12 1.386(4)
N3 C45 1.346(4)
N3 C18 1.350(4)
C4 C42 1.393(4)
C4 C36 1.401(4)
C5 C45 1.501(5)
C9 C34 1.385(4)
C9 C32 1.400(3)
C10 C30 1.392(4)
C10 C20 1.398(4)
C12 C33 1.390(4)
C13 C44 1.386(4)
C13 C16 1.394(4)
C14 C15 1.401(4)
C15 C28 1.382(5)
C16 C55 1.400(4)
C17 C53 1.418(4)
C17 C18 1.460(5)
C18 C61 1.393(4)
C19 C22 1.377(4)
C19 C26 1.390(4)
C20 C22 1.387(4)
C21 C43 1.397(4)
C24 C31 1.373(5)
C24 C38 1.381(4)
C25 C41 1.383(5)
C25 C44 1.398(4)
C26 C30 1.398(4)
C27 C57 1.390(4)
C27 C58 1.398(4)
C27 C48 1.511(4)
C28 C33 1.382(5)
C29 C60 1.381(5)
C29 C57 1.395(4)
C31 C42 1.392(4)
C32 C37 1.406(4)
C34 C39 1.384(4)
C35 C54 1.367(6)
C35 C45 1.410(4)
C36 C38 1.391(4)
C37 C49 1.361(4)
C39 C49 1.393(4)
C40 C60 1.388(5)
C40 C58 1.396(5)
C41 C55 1.375(5)
C43 C47 1.394(5)
C46 C47 1.365(5)
C46 C52 1.390(4)
C53 C59 1.360(5)
C54 C61 1.382(6)
